data_7014908
loop_
_publ_author_name
'Li, Di'
'Zhang, Zuolun'
'Zhao, Shanshan'
'Wang, Yue'
'Zhang, Hongyu'

_publ_section_title
;
 Diboron-containing fluorophores with extended ladder-type
 \p-conjugated skeletons.
;
_journal_issue 6
_journal_name_full 'Dalton transactions (Cambridge, England : 2003)'
_journal_page_first 1279
_journal_page_last 1285
_journal_paper_doi 10.1039/c0dt01269f
_journal_volume 40
_journal_year 2011
_chemical_formula_sum 'C16 H10 N2 S2'
_chemical_formula_weight 294.40
_chemical_name_systematic
;
?
;
_space_group_IT_number 14
_symmetry_cell_setting monoclinic
_symmetry_space_group_name_Hall '-P 2ybc'
_symmetry_space_group_name_H-M 'P 1 21/c 1'
_atom_sites_solution_hydrogens geom
_atom_sites_solution_primary direct
_atom_sites_solution_secondary difmap
_audit_creation_method SHELXL-97
_cell_angle_alpha 90.00
_cell_angle_beta 101.01(3)
_cell_angle_gamma 90.00
_cell_formula_units_Z 2
_cell_length_a 5.735(4)
_cell_length_b 5.124(3)
_cell_length_c 23.1380(16)
_cell_measurement_reflns_used 1529
_cell_measurement_temperature 293(2)
_cell_measurement_theta_max 27.45
_cell_measurement_theta_min 3.59
_cell_volume 667.4(6)
_computing_cell_refinement RAPID-AUTO
_computing_data_collection 'RAPID-AUTO (Rigaku, 1998)'
_computing_data_reduction RAPID-AUTO
_computing_molecular_graphics SHELXP97
_computing_publication_material SHELXL97
_computing_structure_refinement 'SHELXL97 (Sheldrick, 1997)'
_computing_structure_solution 'SHELXS97 (Sheldrick, 1997)'
_diffrn_ambient_temperature 293(2)
_diffrn_detector_area_resol_mean 10.0
_diffrn_measured_fraction_theta_full 0.999
_diffrn_measured_fraction_theta_max 0.999
_diffrn_measurement_device_type 'Rigaku RAXIS-RAPID'
_diffrn_measurement_method 'Omega scan'
_diffrn_radiation_monochromator graphite
_diffrn_radiation_source 'fine-focus sealed tube'
_diffrn_radiation_type MoK\a
_diffrn_radiation_wavelength 0.71073
_diffrn_reflns_av_R_equivalents 0.0174
_diffrn_reflns_av_sigmaI/netI 0.0151
_diffrn_reflns_limit_h_max 7
_diffrn_reflns_limit_h_min -7
_diffrn_reflns_limit_k_max 6
_diffrn_reflns_limit_k_min -6
_diffrn_reflns_limit_l_max 29
_diffrn_reflns_limit_l_min -29
_diffrn_reflns_number 6138
_diffrn_reflns_theta_full 27.45
_diffrn_reflns_theta_max 27.45
_diffrn_reflns_theta_min 3.59
_diffrn_standards_decay_% none
_diffrn_standards_interval_count none
_diffrn_standards_interval_time none
_diffrn_standards_number none
_exptl_absorpt_coefficient_mu 0.388
_exptl_absorpt_correction_T_max 0.9586
_exptl_absorpt_correction_T_min 0.9513
_exptl_absorpt_correction_type empirical
_exptl_absorpt_process_details 'Higashi (1995)'
_exptl_crystal_colour yellow
_exptl_crystal_density_diffrn 1.465
_exptl_crystal_density_method 'not measured'
_exptl_crystal_description block
_exptl_crystal_F_000 304
_exptl_crystal_size_max 0.13
_exptl_crystal_size_mid 0.12
_exptl_crystal_size_min 0.11
_refine_diff_density_max 0.458
_refine_diff_density_min -0.187
_refine_diff_density_rms 0.064
_refine_ls_extinction_coef 0
_refine_ls_extinction_method none
_refine_ls_goodness_of_fit_ref 1.069
_refine_ls_hydrogen_treatment constr
_refine_ls_matrix_type full
_refine_ls_number_parameters 91
_refine_ls_number_reflns 1529
_refine_ls_number_restraints 0
_refine_ls_restrained_S_all 1.069
_refine_ls_R_factor_all 0.0439
_refine_ls_R_factor_gt 0.0395
_refine_ls_shift/su_max 0.001
_refine_ls_shift/su_mean 0.000
_refine_ls_structure_factor_coef Fsqd
_refine_ls_weighting_details 'calc w=1/[\s^2^(Fo^2^)+(0.0745P)^2^+0.1595P] where P=(Fo^2^+2Fc^2^)/3'
_refine_ls_weighting_scheme calc
_refine_ls_wR_factor_gt 0.1135
_refine_ls_wR_factor_ref 0.1176
_reflns_number_gt 1336
_reflns_number_total 1529
_reflns_threshold_expression >2sigma(I)
_cod_data_source_file C0DT01269F.TXT
_cod_data_source_block 5
_cod_depositor_comments
;
The following automatic conversions were performed:
'_symmetry_cell_setting' value 'Monoclinic' changed to 'monoclinic'
according to '/home/saulius/struct/CIF-dictionaries/cif_core.dic'
dictionary named 'cif_core.dic' version 2.4.1 from 2010-06-29.

Automatic conversion script
Id: cif_fix_enum 1555 2011-01-17 13:19:09Z saulius 
;
_cod_original_cell_volume 667.5(7)
_cod_original_sg_symbol_H-M P21/c
_cod_database_code 7014908

loop_
_symmetry_equiv_pos_as_xyz
'x, y, z'
'-x, y+1/2, -z+1/2'
'-x, -y, -z'
'x, -y-1/2, z-1/2'

loop_
_atom_site_label
_atom_site_type_symbol
_atom_site_fract_x
_atom_site_fract_y
_atom_site_fract_z
_atom_site_U_iso_or_equiv
_atom_site_adp_type
_atom_site_occupancy
_atom_site_symmetry_multiplicity
_atom_site_calc_flag
_atom_site_refinement_flags
_atom_site_disorder_assembly
_atom_site_disorder_group
S1 S 0.70755(7) 0.76293(9) 0.984715(19) 0.04279(19) Uani 1 1 d . . .
N1 N 1.0778(3) 0.8516(3) 0.93546(6) 0.0402(3) Uani 1 1 d . . .
C1 C 0.9479(3) 0.4750(4) 0.84219(8) 0.0471(4) Uani 1 1 d . . .
H1 H 1.0824 0.5769 0.8426 0.057 Uiso 1 1 calc R . .
C2 C 0.8849(4) 0.2864(4) 0.79903(9) 0.0555(5) Uani 1 1 d . . .
H2 H 0.9776 0.2627 0.7706 0.067 Uiso 1 1 calc R . .
C3 C 0.6858(4) 0.1333(4) 0.79793(9) 0.0548(5) Uani 1 1 d . . .
H3 H 0.6450 0.0070 0.7689 0.066 Uiso 1 1 calc R . .
C4 C 0.5488(4) 0.1683(4) 0.83968(9) 0.0548(5) Uani 1 1 d . . .
H4 H 0.4150 0.0650 0.8391 0.066 Uiso 1 1 calc R . .
C5 C 0.6089(3) 0.3573(4) 0.88286(8) 0.0482(4) Uani 1 1 d . . .
H5 H 0.5138 0.3811 0.9108 0.058 Uiso 1 1 calc R . .
C6 C 0.8097(3) 0.5114(3) 0.88481(7) 0.0368(4) Uani 1 1 d . . .
C7 C 0.8817(3) 0.7084(3) 0.93099(7) 0.0345(3) Uani 1 1 d . . .
C8 C 0.9109(3) 0.9911(3) 1.01589(6) 0.0359(4) Uani 1 1 d . . .

loop_
_atom_site_aniso_label
_atom_site_aniso_U_11
_atom_site_aniso_U_22
_atom_site_aniso_U_33
_atom_site_aniso_U_23
_atom_site_aniso_U_13
_atom_site_aniso_U_12
S1 0.0378(3) 0.0492(3) 0.0449(3) -0.00335(16) 0.01706(19) -0.00760(16)
N1 0.0416(7) 0.0443(8) 0.0350(6) -0.0017(6) 0.0082(6) 0.0039(6)
C1 0.0482(9) 0.0483(10) 0.0483(9) -0.0035(8) 0.0178(7) -0.0033(8)
C2 0.0643(13) 0.0557(11) 0.0498(10) -0.0096(8) 0.0196(9) 0.0020(9)
C3 0.0622(12) 0.0465(10) 0.0520(10) -0.0089(8) 0.0013(9) 0.0036(9)
C4 0.0480(10) 0.0512(10) 0.0623(12) -0.0019(9) 0.0032(9) -0.0087(9)
C5 0.0441(9) 0.0532(10) 0.0480(9) -0.0010(8) 0.0108(7) -0.0053(8)
C6 0.0371(8) 0.0376(8) 0.0358(7) 0.0048(6) 0.0074(6) 0.0042(6)
C7 0.0314(7) 0.0387(8) 0.0349(7) 0.0053(6) 0.0101(6) 0.0023(6)
C8 0.0314(7) 0.0411(8) 0.0367(7) 0.0040(6) 0.0103(6) -0.0006(6)

loop_
_atom_type_symbol
_atom_type_description
_atom_type_scat_dispersion_real
_atom_type_scat_dispersion_imag
_atom_type_scat_source
C C 0.0033 0.0016 'International Tables Vol C Tables 4.2.6.8 and 6.1.1.4'
H H 0.0000 0.0000 'International Tables Vol C Tables 4.2.6.8 and 6.1.1.4'
N N 0.0061 0.0033 'International Tables Vol C Tables 4.2.6.8 and 6.1.1.4'
S S 0.1246 0.1234 'International Tables Vol C Tables 4.2.6.8 and 6.1.1.4'

loop_
_geom_angle_atom_site_label_1
_geom_angle_atom_site_label_2
_geom_angle_atom_site_label_3
_geom_angle
_geom_angle_site_symmetry_1
_geom_angle_site_symmetry_3
_geom_angle_publ_flag
C8 S1 C7 88.46(8) . . ?
C7 N1 C8 107.10(14) . 3_777 ?
C2 C1 C6 119.89(18) . . ?
C2 C1 H1 120.1 . . ?
C6 C1 H1 120.1 . . ?
C3 C2 C1 120.65(19) . . ?
C3 C2 H2 119.7 . . ?
C1 C2 H2 119.7 . . ?
C4 C3 C2 119.78(19) . . ?
C4 C3 H3 120.1 . . ?
C2 C3 H3 120.1 . . ?
C3 C4 C5 120.19(19) . . ?
C3 C4 H4 119.9 . . ?
C5 C4 H4 119.9 . . ?
C4 C5 C6 120.69(18) . . ?
C4 C5 H5 119.7 . . ?
C6 C5 H5 119.7 . . ?
C5 C6 C1 118.79(17) . . ?
C5 C6 C7 121.97(15) . . ?
C1 C6 C7 119.23(16) . . ?
N1 C7 C6 123.44(14) . . ?
N1 C7 S1 116.30(13) . . ?
C6 C7 S1 120.26(12) . . ?
C8 C8 N1 118.42(19) 3_777 3_777 ?
C8 C8 S1 109.71(16) 3_777 . ?
N1 C8 S1 131.87(12) 3_777 . ?

loop_
_geom_bond_atom_site_label_1
_geom_bond_atom_site_label_2
_geom_bond_distance
_geom_bond_site_symmetry_2
_geom_bond_publ_flag
S1 C8 1.7105(19) . ?
S1 C7 1.7593(17) . ?
N1 C7 1.330(2) . ?
N1 C8 1.376(2) 3_777 ?
C1 C2 1.387(3) . ?
C1 C6 1.391(2) . ?
C1 H1 0.9300 . ?
C2 C3 1.381(3) . ?
C2 H2 0.9300 . ?
C3 C4 1.368(3) . ?
C3 H3 0.9300 . ?
C4 C5 1.387(3) . ?
C4 H4 0.9300 . ?
C5 C6 1.390(3) . ?
C5 H5 0.9300 . ?
C6 C7 1.471(2) . ?
C8 C8 1.372(3) 3_777 ?
C8 N1 1.376(2) 3_777 ?

loop_
_geom_torsion_atom_site_label_1
_geom_torsion_atom_site_label_2
_geom_torsion_atom_site_label_3
_geom_torsion_atom_site_label_4
_geom_torsion
_geom_torsion_site_symmetry_1
_geom_torsion_site_symmetry_2
_geom_torsion_site_symmetry_3
_geom_torsion_site_symmetry_4
_geom_torsion_publ_flag
C6 C1 C2 C3 -0.1(3) . . . . ?
C1 C2 C3 C4 0.2(3) . . . . ?
C2 C3 C4 C5 0.2(3) . . . . ?
C3 C4 C5 C6 -0.7(3) . . . . ?
C4 C5 C6 C1 0.8(3) . . . . ?
C4 C5 C6 C7 -178.29(17) . . . . ?
C2 C1 C6 C5 -0.4(3) . . . . ?
C2 C1 C6 C7 178.73(16) . . . . ?
C8 N1 C7 C6 -178.77(14) 3_777 . . . ?
C8 N1 C7 S1 0.54(17) 3_777 . . . ?
C5 C6 C7 N1 177.23(16) . . . . ?
C1 C6 C7 N1 -1.9(2) . . . . ?
C5 C6 C7 S1 -2.1(2) . . . . ?
C1 C6 C7 S1 178.86(13) . . . . ?
C8 S1 C7 N1 -0.47(13) . . . . ?
C8 S1 C7 C6 178.86(13) . . . . ?
C7 S1 C8 C8 0.24(16) . . . 3_777 ?
C7 S1 C8 N1 -179.75(16) . . . 3_777 ?
